data_4026440
loop_
_publ_author_name
'Eduardo C. Escudero-Ad\'an'
'Marta Mart\'inez Belmonte'
'Eddy Martin'
'Giovanni Salassa'
'Jordi Benet-Buchholz'
'Arjan W. Kleij'

_publ_section_title
;
 A Short Desymmetrization Protocol for the Coordination Environment in
 Bis-salphen Scaffolds
;
_journal_name_full 'Journal of Organic Chemistry'
_journal_page_first 5404
_journal_page_last 5412
_journal_paper_doi 10.1021/jo2008065
_journal_volume 76
_journal_year 2011
_chemical_formula_sum 'C67 H91 N23 O31 Zn2'
_chemical_formula_weight 1845.37
_space_group_IT_number 15
_symmetry_cell_setting monoclinic
_symmetry_space_group_name_Hall '-C 2yc'
_symmetry_space_group_name_H-M 'C 1 2/c 1'
_atom_sites_solution_hydrogens geom
_atom_sites_solution_primary direct
_atom_sites_solution_secondary difmap
_audit_creation_method SHELXL-97
_cell_angle_alpha 90.00
_cell_angle_beta 106.560(2)
_cell_angle_gamma 90.00
_cell_formula_units_Z 4
_cell_length_a 29.0659(14)
_cell_length_b 13.3859(6)
_cell_length_c 22.1372(10)
_cell_measurement_reflns_used 9887
_cell_measurement_temperature 100(2)
_cell_measurement_theta_max 28.92
_cell_measurement_theta_min 2.40
_cell_volume 8255.7(7)
_computing_cell_refinement 'Bruker APEX2 v2009.1-0'
_computing_data_collection 'Bruker APEX2 v2009.1-0'
_computing_data_reduction 'Bruker SAINT V7.60A'
_computing_molecular_graphics 'Bruker SHELXTL'
_computing_publication_material 'Bruker SHELXTL'
_computing_structure_refinement 'SHELXS-97 (Sheldrick, 2008)'
_computing_structure_solution SIR2008
_diffrn_ambient_temperature 100(2)
_diffrn_detector_area_resol_mean 512
_diffrn_detector_type '4K CCD area detector APEX II'
_diffrn_measured_fraction_theta_full 0.993
_diffrn_measured_fraction_theta_max 0.885
_diffrn_measurement_device_type 'Kappa 4-axis goniometer bruker-nonius'
_diffrn_measurement_method
;
 Fullsphere data collection, phi and omega scans
;
_diffrn_measurement_specimen_support 'magnetic support whith 10 micron nylon fiber cryoloop'
_diffrn_radiation_monochromator 'Multilayer Montel 200 mirrors'
_diffrn_radiation_type MoK\a
_diffrn_radiation_wavelength 0.71073
_diffrn_reflns_av_R_equivalents 0.0435
_diffrn_reflns_av_sigmaI/netI 0.0420
_diffrn_reflns_limit_h_max 39
_diffrn_reflns_limit_h_min -39
_diffrn_reflns_limit_k_max 18
_diffrn_reflns_limit_k_min -17
_diffrn_reflns_limit_l_max 30
_diffrn_reflns_limit_l_min -30
_diffrn_reflns_number 44017
_diffrn_reflns_theta_full 25.00
_diffrn_reflns_theta_max 29.98
_diffrn_reflns_theta_min 1.69
_diffrn_source 'rotating anode X-ray tube'
_diffrn_source_current 70
_diffrn_source_power 50
_diffrn_source_size '3 mm x 0.3 mm fine focus'
_diffrn_source_type 'Bruker-Nonius FR 591'
_exptl_absorpt_coefficient_mu 0.679
_exptl_absorpt_correction_T_max 0.9051
_exptl_absorpt_correction_T_min 0.8762
_exptl_absorpt_correction_type empirical
_exptl_absorpt_process_details
; 
 SADABS Version 2008/1 Bruker-Nonius
 Blessing, Acta Cryst. (1995) A51 33-38
;
_exptl_crystal_colour orange
_exptl_crystal_density_diffrn 1.485
_exptl_crystal_description block
_exptl_crystal_F_000 3848
_exptl_crystal_size_max 0.20
_exptl_crystal_size_mid 0.20
_exptl_crystal_size_min 0.15
_refine_diff_density_max 1.320
_refine_diff_density_min -0.527
_refine_diff_density_rms 0.080
_refine_ls_extinction_method none
_refine_ls_goodness_of_fit_ref 1.021
_refine_ls_hydrogen_treatment noref
_refine_ls_matrix_type full
_refine_ls_number_parameters 747
_refine_ls_number_reflns 10647
_refine_ls_number_restraints 382
_refine_ls_restrained_S_all 1.053
_refine_ls_R_factor_all 0.0677
_refine_ls_R_factor_gt 0.0504
_refine_ls_shift/su_max 0.001
_refine_ls_shift/su_mean 0.000
_refine_ls_structure_factor_coef Fsqd
_refine_ls_weighting_details 'calc w=1/[\s^2^(Fo^2^)+(0.0732P)^2^+20.7044P] where P=(Fo^2^+2Fc^2^)/3'
_refine_ls_weighting_scheme calc
_refine_ls_wR_factor_gt 0.1359
_refine_ls_wR_factor_ref 0.1480
_reflns_number_gt 8394
_reflns_number_total 10647
_reflns_threshold_expression >2sigma(I)
_cod_data_source_file jo2008065_si_004.cif
_cod_data_source_block mo_ak827_0m
_cod_depositor_comments
;
The following automatic conversions were performed:

data name '_diffrn_measurement_specimen_suppport' was replaced with
'_diffrn_measurement_specimen_support' as specified in the
replacement file 'data/replacement-values/replacement_tags.lst'.

Automatic conversion script
Id: cif_correct_tags 9268 2022-04-12 08:56:07Z antanas 
;
_cod_database_code 4026440

loop_
_symmetry_equiv_pos_as_xyz
'x, y, z'
'-x, y, -z+1/2'
'x+1/2, y+1/2, z'
'-x+1/2, y+1/2, -z+1/2'
'-x, -y, -z'
'x, -y, z-1/2'
'-x+1/2, -y+1/2, -z'
'x+1/2, -y+1/2, z-1/2'

loop_
_atom_site_label
_atom_site_type_symbol
_atom_site_fract_x
_atom_site_fract_y
_atom_site_fract_z
_atom_site_U_iso_or_equiv
_atom_site_adp_type
_atom_site_occupancy
_atom_site_symmetry_multiplicity
_atom_site_calc_flag
_atom_site_refinement_flags
_atom_site_disorder_assembly
_atom_site_disorder_group
Zn1 Zn 0.362879(9) 0.70618(2) 0.764379(12) 0.01970(9) Uani 1 1 d . . .
C1 C 0.36262(8) 0.66154(18) 0.89650(11) 0.0189(4) Uani 1 1 d . . .
C2 C 0.33885(8) 0.63920(18) 0.94396(11) 0.0199(5) Uani 1 1 d . A .
C3 C 0.36137(8) 0.60140(19) 1.00248(12) 0.0225(5) Uani 1 1 d . . .
H3 H 0.3437 0.5874 1.0316 0.027 Uiso 1 1 calc R . .
C4 C 0.41040(8) 0.58401(19) 1.01839(11) 0.0213(5) Uani 1 1 d . . .
C5 C 0.43639(8) 0.60394(19) 0.97612(11) 0.0229(5) Uani 1 1 d . . .
H5 H 0.4700 0.5917 0.9882 0.028 Uiso 1 1 calc R . .
C6 C 0.41430(8) 0.64143(18) 0.91656(11) 0.0201(5) Uani 1 1 d . . .
C7 C 0.44602(8) 0.65654(19) 0.87741(11) 0.0212(5) Uani 1 1 d . . .
H7 H 0.4790 0.6415 0.8956 0.025 Uiso 1 1 calc R . .
C8 C 0.29298(8) 0.6837(2) 0.63891(12) 0.0268(5) Uani 1 1 d . . .
C9 C 0.24513(8) 0.6590(2) 0.60106(13) 0.0308(6) Uani 1 1 d . B .
C10 C 0.23272(9) 0.6347(2) 0.53875(13) 0.0311(6) Uani 1 1 d . . .
H10 H 0.2001 0.6237 0.5158 0.037 Uiso 1 1 calc R . .
C11 C 0.26912(9) 0.6264(2) 0.50971(12) 0.0287(6) Uani 1 1 d . . .
C12 C 0.31671(8) 0.6441(2) 0.54317(12) 0.0265(5) Uani 1 1 d . . .
H12 H 0.3410 0.6375 0.5225 0.032 Uiso 1 1 calc R . .
C13 C 0.32929(8) 0.6713(2) 0.60644(12) 0.0249(5) Uani 1 1 d . . .
C14 C 0.38044(8) 0.6824(2) 0.63620(12) 0.0239(5) Uani 1 1 d . . .
H14 H 0.4012 0.6774 0.6100 0.029 Uiso 1 1 calc R . .
C15 C 0.46812(7) 0.69713(16) 0.78674(11) 0.0168(4) Uani 1 1 d . . .
C16 C 0.45042(7) 0.69996(17) 0.72041(11) 0.0175(4) Uani 1 1 d . . .
C17 C 0.48247(8) 0.70098(17) 0.68448(11) 0.0180(4) Uani 1 1 d . . .
H17 H 0.4707 0.7043 0.6398 0.022 Uiso 1 1 calc R . .
C18 C 0.31837(10) 0.4984(3) 0.75661(15) 0.0386(7) Uani 1 1 d . . .
H18 H 0.3036 0.5225 0.7869 0.046 Uiso 1 1 calc R . .
C19 C 0.3164(2) 0.3852(4) 0.6721(3) 0.095(2) Uani 1 1 d . . .
H19A H 0.3405 0.4318 0.6656 0.142 Uiso 1 1 calc R . .
H19B H 0.2894 0.3815 0.6336 0.142 Uiso 1 1 calc R . .
H19C H 0.3307 0.3188 0.6820 0.142 Uiso 1 1 calc R . .
C20 C 0.25887(17) 0.3662(4) 0.7354(2) 0.0799(16) Uani 1 1 d . . .
H20A H 0.2528 0.3921 0.7739 0.120 Uiso 1 1 calc R . .
H20B H 0.2665 0.2948 0.7406 0.120 Uiso 1 1 calc R . .
H20C H 0.2302 0.3758 0.6997 0.120 Uiso 1 1 calc R . .
C21 C 0.34838(12) 0.9237(2) 0.73530(14) 0.0373(6) Uani 1 1 d . . .
H21 H 0.3248 0.8989 0.6994 0.045 Uiso 1 1 calc R . .
N1 N 0.43364(6) 0.68833(14) 0.82046(9) 0.0175(4) Uani 1 1 d . . .
N2 N 0.28741(7) 0.65785(17) 0.93147(11) 0.0259(4) Uani 1 1 d . . .
N3 N 0.43471(7) 0.54363(17) 1.07960(10) 0.0261(4) Uani 1 1 d . . .
N4 N 0.39976(6) 0.69848(15) 0.69513(9) 0.0188(4) Uani 1 1 d . . .
N5 N 0.20657(8) 0.6602(2) 0.63202(14) 0.0433(7) Uani 1 1 d . . .
N6 N 0.25694(8) 0.60062(19) 0.44400(11) 0.0316(5) Uani 1 1 d . . .
N7 N 0.29923(10) 0.4196(2) 0.72366(15) 0.0484(7) Uani 1 1 d . . .
N8 N 0.35536(12) 1.0209(2) 0.73915(15) 0.0490(7) Uani 1 1 d . . .
O1 O 0.34030(6) 0.69363(14) 0.84261(8) 0.0262(4) Uani 1 1 d . . .
O2 O 0.26857(9) 0.7230(2) 0.89318(13) 0.0333(6) Uani 0.75 1 d PU A 1
O3 O 0.26544(14) 0.6122(3) 0.9629(2) 0.0319(8) Uani 0.75 1 d PU A 1
O2' O 0.2638(3) 0.6559(10) 0.8730(5) 0.052(2) Uani 0.25 1 d PU A 2
O3' O 0.2689(5) 0.6494(10) 0.9708(8) 0.044(4) Uani 0.25 1 d PU A 2
O4 O 0.41057(7) 0.52106(17) 1.11510(9) 0.0359(5) Uani 1 1 d . . .
O5 O 0.47860(6) 0.53341(16) 1.09384(9) 0.0333(4) Uani 1 1 d . . .
O6 O 0.28934(7) 0.59019(17) 0.41921(9) 0.0368(5) Uani 1 1 d . . .
O7 O 0.21394(7) 0.59052(19) 0.41541(10) 0.0442(5) Uani 1 1 d . . .
O8 O 0.1664(4) 0.6892(9) 0.5931(4) 0.046(2) Uani 0.50 1 d PU B 1
O9 O 0.2143(3) 0.6444(6) 0.6845(4) 0.0512(17) Uani 0.50 1 d PU B 1
O8' O 0.1700(4) 0.6999(9) 0.6124(4) 0.0406(19) Uani 0.50 1 d PU B 2
O9' O 0.2136(3) 0.5960(5) 0.6816(4) 0.0476(16) Uani 0.50 1 d PU B 2
O10 O 0.35399(7) 0.54378(15) 0.75137(11) 0.0351(5) Uani 1 1 d . . .
O11 O 0.30051(6) 0.71620(15) 0.69448(9) 0.0300(4) Uani 1 1 d . . .
C23 C 0.39113(13) 1.0650(3) 0.7916(2) 0.0555(10) Uani 1 1 d . . .
H23A H 0.4073 1.0123 0.8206 0.083 Uiso 1 1 calc R . .
H23B H 0.3756 1.1116 0.8137 0.083 Uiso 1 1 calc R . .
H23C H 0.4147 1.1011 0.7759 0.083 Uiso 1 1 calc R . .
C22 C 0.3266(2) 1.0901(4) 0.6923(2) 0.0920(19) Uani 1 1 d . . .
H22A H 0.2980 1.0555 0.6664 0.138 Uiso 1 1 calc R . .
H22B H 0.3457 1.1145 0.6654 0.138 Uiso 1 1 calc R . .
H22C H 0.3167 1.1467 0.7138 0.138 Uiso 1 1 calc R . .
O12 O 0.36993(6) 0.86292(14) 0.77440(9) 0.0277(4) Uani 1 1 d . . .
C1T C 0.4503(2) 0.7079(5) 0.2057(3) 0.0429(17) Uani 0.50 1 d PD C -1
H1T H 0.4237 0.6655 0.1878 0.051 Uiso 0.50 1 calc PR C -1
C2T C 0.4921(8) 0.5573(4) 0.2502(16) 0.060(6) Uani 0.50 1 d PD C -1
H2TA H 0.4612 0.5283 0.2266 0.091 Uiso 0.50 1 calc PR C -1
H2TB H 0.4982 0.5422 0.2951 0.091 Uiso 0.50 1 calc PR C -1
H2TC H 0.5178 0.5288 0.2350 0.091 Uiso 0.50 1 calc PR C -1
C3T C 0.5307(3) 0.7244(7) 0.2719(4) 0.059(2) Uani 0.50 1 d PD C -1
H3TA H 0.5233 0.7948 0.2614 0.088 Uiso 0.50 1 calc PR C -1
H3TB H 0.5585 0.7044 0.2580 0.088 Uiso 0.50 1 calc PR C -1
H3TC H 0.5381 0.7152 0.3176 0.088 Uiso 0.50 1 calc PR C -1
N1T N 0.4906(3) 0.6647(3) 0.2412(4) 0.0392(19) Uani 0.50 1 d PD C -1
O1T O 0.4448(3) 0.7969(4) 0.1943(3) 0.0740(18) Uani 0.50 1 d PD C -1
C1S C 0.9157(2) 0.6492(9) 0.5323(4) 0.0435(16) Uani 0.50 1 d PDU D 1
H1S H 0.9442 0.6436 0.5197 0.052 Uiso 0.50 1 calc PR D 1
C2S C 0.8749(4) 0.5748(13) 0.4319(4) 0.049(3) Uani 0.50 1 d PDU D 1
H2S1 H 0.9071 0.5814 0.4265 0.073 Uiso 0.50 1 calc PR D 1
H2S2 H 0.8516 0.6094 0.3973 0.073 Uiso 0.50 1 calc PR D 1
H2S3 H 0.8663 0.5040 0.4314 0.073 Uiso 0.50 1 calc PR D 1
C3S C 0.8314(3) 0.6192(8) 0.5097(4) 0.0434(19) Uani 0.50 1 d PDU D 1
H3S1 H 0.8275 0.5544 0.5284 0.065 Uiso 0.50 1 calc PR D 1
H3S2 H 0.8040 0.6310 0.4727 0.065 Uiso 0.50 1 calc PR D 1
H3S3 H 0.8329 0.6722 0.5408 0.065 Uiso 0.50 1 calc PR D 1
N1S N 0.8742(3) 0.619(2) 0.4915(6) 0.0387(18) Uani 0.50 1 d PDU D 1
O1S O 0.9190(2) 0.6834(4) 0.5846(2) 0.0635(14) Uani 0.50 1 d PDU D 1
C1S' C 0.9255(2) 0.6467(9) 0.5170(4) 0.0432(17) Uani 0.50 1 d PDU E 2
H1S' H 0.9344 0.6705 0.5592 0.052 Uiso 0.50 1 calc PR E 2
C2S' C 0.8627(4) 0.5860(15) 0.4282(5) 0.059(3) Uani 0.50 1 d PDU E 2
H2S4 H 0.8807 0.6186 0.4024 0.089 Uiso 0.50 1 calc PR E 2
H2S5 H 0.8284 0.6001 0.4106 0.089 Uiso 0.50 1 calc PR E 2
H2S6 H 0.8680 0.5137 0.4284 0.089 Uiso 0.50 1 calc PR E 2
C3S' C 0.8471(3) 0.6335(10) 0.5297(5) 0.056(2) Uani 0.50 1 d PDU E 2
H3S4 H 0.8633 0.6683 0.5689 0.084 Uiso 0.50 1 calc PR E 2
H3S5 H 0.8370 0.5671 0.5395 0.084 Uiso 0.50 1 calc PR E 2
H3S6 H 0.8188 0.6720 0.5066 0.084 Uiso 0.50 1 calc PR E 2
N1S' N 0.8790(3) 0.624(2) 0.4921(6) 0.041(2) Uani 0.50 1 d PDU E 2
O1S' O 0.95759(17) 0.6404(4) 0.4920(3) 0.0594(13) Uani 0.50 1 d PDU E 2
C1W C 0.41582(17) 0.3531(4) 0.9637(2) 0.0331(10) Uani 0.588(5) 1 d PDU F 1
H1W H 0.3879 0.3937 0.9513 0.040 Uiso 0.588(5) 1 calc PR F 1
C2W C 0.4053(2) 0.3544(5) 0.8513(2) 0.0452(14) Uani 0.588(5) 1 d PDU F 1
H2W1 H 0.3918 0.2970 0.8247 0.068 Uiso 0.588(5) 1 calc PR F 1
H2W2 H 0.4284 0.3888 0.8337 0.068 Uiso 0.588(5) 1 calc PR F 1
H2W3 H 0.3795 0.4006 0.8526 0.068 Uiso 0.588(5) 1 calc PR F 1
C3W C 0.46666(19) 0.2460(4) 0.9222(3) 0.0438(13) Uani 0.588(5) 1 d PDU F 1
H3W1 H 0.4838 0.2333 0.9665 0.066 Uiso 0.588(5) 1 calc PR F 1
H3W2 H 0.4893 0.2704 0.9002 0.066 Uiso 0.588(5) 1 calc PR F 1
H3W3 H 0.4518 0.1840 0.9024 0.066 Uiso 0.588(5) 1 calc PR F 1
N1W N 0.43099(8) 0.31819(19) 0.91860(12) 0.0330(5) Uani 1 1 d U . .
O1W O 0.43313(9) 0.3404(2) 1.02134(11) 0.0500(6) Uani 1 1 d U . .
C1W' C 0.4478(2) 0.3052(5) 0.9874(3) 0.0323(12) Uani 0.412(5) 1 d PDU F 2
H1W' H 0.4742 0.2614 1.0033 0.039 Uiso 0.412(5) 1 calc PR F 2
C2W' C 0.3968(3) 0.3838(5) 0.8934(4) 0.0421(17) Uani 0.412(5) 1 d PDU F 2
H2W4 H 0.3871 0.4180 0.9270 0.063 Uiso 0.412(5) 1 calc PR F 2
H2W5 H 0.3691 0.3491 0.8657 0.063 Uiso 0.412(5) 1 calc PR F 2
H2W6 H 0.4090 0.4329 0.8689 0.063 Uiso 0.412(5) 1 calc PR F 2
C3W' C 0.4567(3) 0.2557(7) 0.8861(4) 0.0470(19) Uani 0.412(5) 1 d PDU F 2
H3W4 H 0.4744 0.2978 0.8641 0.071 Uiso 0.412(5) 1 calc PR F 2
H3W5 H 0.4339 0.2137 0.8554 0.071 Uiso 0.412(5) 1 calc PR F 2
H3W6 H 0.4793 0.2132 0.9166 0.071 Uiso 0.412(5) 1 calc PR F 2
N1H N 0.04857(18) 0.5650(10) 0.3945(3) 0.0503(14) Uani 0.70 1 d PDU G 1
O1H O 0.11462(16) 0.6123(4) 0.4722(3) 0.0855(14) Uani 0.70 1 d PDU G 1
C1H C 0.07427(19) 0.5919(5) 0.4520(3) 0.0646(13) Uani 0.70 1 d PDU G 1
H1H H 0.0565 0.5951 0.4819 0.077 Uiso 0.70 1 calc PR G 1
C2H C 0.0776(3) 0.5472(5) 0.3504(3) 0.0721(16) Uani 0.70 1 d PDU G 1
H2H1 H 0.1103 0.5718 0.3692 0.108 Uiso 0.70 1 calc PR G 1
H2H2 H 0.0631 0.5825 0.3108 0.108 Uiso 0.70 1 calc PR G 1
H2H3 H 0.0785 0.4754 0.3421 0.108 Uiso 0.70 1 calc PR G 1
C3H C 0.0010(2) 0.5378(6) 0.3779(4) 0.0849(19) Uani 0.70 1 d PDU G 1
H3HA H -0.0117 0.5464 0.4141 0.127 Uiso 0.70 1 calc PR G 1
H3HB H -0.0022 0.4677 0.3647 0.127 Uiso 0.70 1 calc PR G 1
H3HC H -0.0172 0.5800 0.3430 0.127 Uiso 0.70 1 calc PR G 1
N1H' N 0.0512(3) 0.567(2) 0.3860(6) 0.040(2) Uani 0.30 1 d PDU H 2
O1H' O -0.0076(3) 0.6010(7) 0.4321(4) 0.058(2) Uani 0.30 1 d PDU H 2
C1H' C 0.0317(3) 0.6004(8) 0.4296(4) 0.0428(18) Uani 0.30 1 d PDU H 2
H1HA H 0.0541 0.6289 0.4653 0.051 Uiso 0.30 1 calc PR H 2
C2H' C 0.1035(3) 0.5846(9) 0.4006(6) 0.052(2) Uani 0.30 1 d PDU H 2
H2HA H 0.1135 0.6340 0.4345 0.078 Uiso 0.30 1 calc PR H 2
H2HB H 0.1111 0.6094 0.3629 0.078 Uiso 0.30 1 calc PR H 2
H2HC H 0.1207 0.5217 0.4141 0.078 Uiso 0.30 1 calc PR H 2
C3H' C 0.0256(4) 0.5379(10) 0.3263(5) 0.057(3) Uani 0.30 1 d PDU H 2
H3HD H -0.0082 0.5567 0.3187 0.085 Uiso 0.30 1 calc PR H 2
H3HE H 0.0280 0.4653 0.3225 0.085 Uiso 0.30 1 calc PR H 2
H3HF H 0.0386 0.5708 0.2953 0.085 Uiso 0.30 1 calc PR H 2

loop_
_atom_site_aniso_label
_atom_site_aniso_U_11
_atom_site_aniso_U_22
_atom_site_aniso_U_33
_atom_site_aniso_U_23
_atom_site_aniso_U_13
_atom_site_aniso_U_12
Zn1 0.01302(13) 0.03122(16) 0.01526(15) -0.00004(10) 0.00468(10) 0.00375(10)
C1 0.0158(9) 0.0246(11) 0.0175(11) -0.0020(9) 0.0065(8) -0.0001(8)
C2 0.0151(9) 0.0245(11) 0.0221(12) -0.0006(9) 0.0083(8) -0.0004(8)
C3 0.0230(11) 0.0281(12) 0.0195(12) -0.0019(9) 0.0110(9) -0.0026(9)
C4 0.0216(10) 0.0293(12) 0.0137(11) 0.0016(9) 0.0061(8) -0.0007(9)
C5 0.0172(10) 0.0334(13) 0.0187(12) 0.0014(10) 0.0060(8) -0.0005(9)
C6 0.0158(9) 0.0287(12) 0.0169(11) 0.0007(9) 0.0065(8) 0.0000(8)
C7 0.0136(9) 0.0315(12) 0.0185(11) 0.0023(9) 0.0048(8) 0.0015(8)
C8 0.0142(10) 0.0422(15) 0.0232(13) -0.0010(10) 0.0039(9) 0.0050(9)
C9 0.0146(10) 0.0482(16) 0.0286(14) -0.0029(12) 0.0047(9) 0.0037(10)
C10 0.0163(10) 0.0420(15) 0.0295(14) -0.0011(11) -0.0022(9) 0.0052(10)
C11 0.0237(11) 0.0385(14) 0.0184(12) -0.0033(10) -0.0029(9) 0.0040(10)
C12 0.0188(10) 0.0402(14) 0.0192(12) -0.0027(10) 0.0031(9) 0.0046(9)
C13 0.0151(10) 0.0397(14) 0.0183(12) -0.0034(10) 0.0019(9) 0.0029(9)
C14 0.0152(10) 0.0389(14) 0.0186(12) -0.0033(10) 0.0062(9) 0.0033(9)
C15 0.0142(9) 0.0218(11) 0.0155(11) 0.0007(8) 0.0060(8) 0.0017(8)
C16 0.0137(9) 0.0216(11) 0.0163(11) -0.0009(8) 0.0031(8) 0.0019(8)
C17 0.0156(9) 0.0261(11) 0.0117(10) -0.0012(8) 0.0030(8) 0.0014(8)
C18 0.0289(13) 0.0522(18) 0.0367(16) -0.0009(14) 0.0124(12) -0.0104(12)
C19 0.104(4) 0.081(3) 0.135(5) -0.063(3) 0.092(4) -0.061(3)
C20 0.068(3) 0.104(4) 0.081(3) -0.030(3) 0.044(2) -0.060(3)
C21 0.0485(17) 0.0400(16) 0.0241(14) 0.0036(12) 0.0114(12) 0.0061(13)
N1 0.0136(8) 0.0242(10) 0.0161(9) -0.0008(7) 0.0065(7) 0.0002(7)
N2 0.0178(9) 0.0359(12) 0.0260(11) 0.0006(9) 0.0098(8) -0.0011(8)
N3 0.0250(10) 0.0372(12) 0.0164(10) 0.0017(9) 0.0063(8) -0.0014(8)
N4 0.0126(8) 0.0287(10) 0.0152(9) -0.0008(7) 0.0040(7) 0.0027(7)
N5 0.0151(10) 0.0725(19) 0.0418(16) -0.0172(14) 0.0073(10) -0.0051(11)
N6 0.0293(11) 0.0401(13) 0.0202(11) -0.0003(9) -0.0011(9) 0.0009(9)
N7 0.0417(14) 0.0557(17) 0.0551(18) -0.0098(14) 0.0255(13) -0.0262(13)
N8 0.074(2) 0.0342(14) 0.0456(17) 0.0140(12) 0.0286(15) 0.0093(13)
O1 0.0173(7) 0.0443(11) 0.0183(9) 0.0058(7) 0.0072(6) 0.0072(7)
O2 0.0203(11) 0.0472(16) 0.0343(15) 0.0120(12) 0.0110(10) 0.0106(11)
O3 0.0237(14) 0.0388(19) 0.0405(19) 0.0050(16) 0.0208(12) 0.0001(14)
O2' 0.037(4) 0.070(5) 0.053(4) 0.018(4) 0.018(3) 0.001(4)
O3' 0.038(5) 0.055(6) 0.048(5) -0.002(4) 0.026(4) 0.004(4)
O4 0.0332(10) 0.0605(14) 0.0179(9) 0.0089(9) 0.0136(8) -0.0016(9)
O5 0.0237(8) 0.0527(12) 0.0224(10) 0.0091(8) 0.0048(7) 0.0013(8)
O6 0.0391(11) 0.0496(12) 0.0186(9) -0.0053(8) 0.0033(8) -0.0077(9)
O7 0.0298(10) 0.0653(15) 0.0260(11) -0.0017(10) -0.0105(8) 0.0004(10)
O8 0.023(2) 0.055(3) 0.058(5) -0.005(3) 0.008(3) 0.007(2)
O9 0.030(2) 0.083(4) 0.045(3) 0.003(3) 0.015(2) -0.005(3)
O8' 0.027(3) 0.055(4) 0.047(4) 0.001(3) 0.021(3) 0.010(2)
O9' 0.033(2) 0.071(4) 0.042(3) 0.012(3) 0.0150(19) 0.004(3)
O10 0.0239(9) 0.0354(11) 0.0491(13) -0.0026(9) 0.0155(8) -0.0067(8)
O11 0.0151(7) 0.0540(12) 0.0197(9) -0.0065(8) 0.0033(7) 0.0080(7)
C23 0.054(2) 0.0407(18) 0.087(3) -0.0062(18) 0.044(2) -0.0091(15)
C22 0.170(6) 0.055(3) 0.051(3) 0.025(2) 0.033(3) 0.042(3)
O12 0.0275(9) 0.0301(9) 0.0269(10) -0.0001(7) 0.0100(7) 0.0046(7)
C1T 0.054(5) 0.041(4) 0.036(5) -0.003(3) 0.017(4) 0.008(3)
C2T 0.108(15) 0.034(3) 0.027(3) -0.004(5) -0.001(9) 0.009(5)
C3T 0.057(6) 0.073(7) 0.044(6) 0.002(5) 0.010(4) -0.009(5)
N1T 0.063(7) 0.036(2) 0.018(5) -0.002(2) 0.009(4) 0.005(3)
O1T 0.102(5) 0.045(3) 0.078(4) -0.001(3) 0.029(4) 0.026(3)
C1S 0.042(3) 0.043(3) 0.045(3) -0.002(3) 0.012(3) -0.003(3)
C2S 0.053(5) 0.058(6) 0.042(4) -0.005(4) 0.024(4) -0.015(5)
C3S 0.042(4) 0.041(4) 0.053(5) 0.009(4) 0.022(3) 0.002(4)
N1S 0.044(3) 0.038(4) 0.036(3) -0.002(3) 0.016(3) -0.006(3)
O1S 0.084(4) 0.058(3) 0.045(3) -0.007(2) 0.012(3) -0.008(3)
C1S' 0.040(3) 0.041(3) 0.048(4) 0.009(3) 0.012(2) 0.001(3)
C2S' 0.060(6) 0.059(6) 0.052(4) -0.003(4) 0.004(4) 0.002(5)
C3S' 0.046(4) 0.062(6) 0.063(5) 0.031(5) 0.023(4) 0.017(4)
N1S' 0.038(3) 0.042(4) 0.041(4) 0.006(3) 0.009(3) 0.004(3)
O1S' 0.044(2) 0.058(3) 0.080(4) 0.013(3) 0.025(2) 0.003(2)
C1W 0.0329(19) 0.040(2) 0.0283(18) -0.0007(16) 0.0114(15) -0.0066(16)
C2W 0.057(3) 0.048(3) 0.027(2) 0.002(2) 0.006(2) -0.006(2)
C3W 0.041(2) 0.048(3) 0.041(3) -0.006(2) 0.010(2) 0.0008(19)
N1W 0.0318(10) 0.0378(11) 0.0325(11) -0.0056(9) 0.0139(9) -0.0089(9)
O1W 0.0528(13) 0.0680(15) 0.0300(11) 0.0072(11) 0.0128(10) -0.0038(11)
C1W' 0.029(2) 0.036(2) 0.033(2) 0.002(2) 0.0111(19) -0.0051(19)
C2W' 0.044(3) 0.040(3) 0.038(3) 0.002(3) 0.006(2) -0.004(2)
C3W' 0.049(3) 0.055(4) 0.038(3) -0.011(3) 0.015(3) -0.002(3)
N1H 0.0405(19) 0.048(2) 0.062(3) 0.000(3) 0.0149(18) 0.0009(19)
O1H 0.063(2) 0.071(3) 0.108(3) -0.005(2) -0.001(2) 0.000(2)
C1H 0.058(2) 0.058(3) 0.069(3) -0.005(2) 0.003(2) 0.013(2)
C2H 0.084(3) 0.064(3) 0.079(3) 0.010(3) 0.042(3) 0.012(3)
C3H 0.059(3) 0.085(4) 0.103(4) 0.017(3) 0.011(3) -0.005(3)
N1H' 0.038(3) 0.044(4) 0.046(3) 0.000(3) 0.022(3) 0.005(3)
O1H' 0.048(3) 0.081(4) 0.056(4) -0.002(3) 0.030(3) -0.005(3)
C1H' 0.041(3) 0.048(3) 0.042(3) 0.003(3) 0.016(3) 0.011(3)
C2H' 0.050(3) 0.048(4) 0.064(4) 0.020(4) 0.027(3) 0.010(3)
C3H' 0.071(4) 0.053(4) 0.050(4) -0.005(3) 0.023(3) -0.006(4)

loop_
_atom_type_symbol
_atom_type_description
_atom_type_scat_dispersion_real
_atom_type_scat_dispersion_imag
_atom_type_scat_source
C C 0.0033 0.0016 'International Tables Vol C Tables 4.2.6.8 and 6.1.1.4'
H H 0.0000 0.0000 'International Tables Vol C Tables 4.2.6.8 and 6.1.1.4'
N N 0.0061 0.0033 'International Tables Vol C Tables 4.2.6.8 and 6.1.1.4'
O O 0.0106 0.0060 'International Tables Vol C Tables 4.2.6.8 and 6.1.1.4'
Zn Zn 0.2839 1.4301 'International Tables Vol C Tables 4.2.6.8 and 6.1.1.4'

loop_
_geom_angle_atom_site_label_1
_geom_angle_atom_site_label_2
_geom_angle_atom_site_label_3
_geom_angle
_geom_angle_site_symmetry_1
_geom_angle_site_symmetry_3
O11 Zn1 O1 102.78(7) . .
O11 Zn1 N1 167.46(8) . .
O1 Zn1 N1 89.22(7) . .
O11 Zn1 N4 88.72(7) . .
O1 Zn1 N4 166.62(7) . .
N1 Zn1 N4 78.95(7) . .
O11 Zn1 O12 93.05(8) . .
O1 Zn1 O12 92.17(8) . .
N1 Zn1 O12 90.09(7) . .
N4 Zn1 O12 94.05(7) . .
O11 Zn1 O10 85.37(8) . .
O1 Zn1 O10 88.59(8) . .
N1 Zn1 O10 91.36(7) . .
N4 Zn1 O10 85.50(8) . .
O12 Zn1 O10 178.37(8) . .
O1 C1 C2 122.4(2) . .
O1 C1 C6 123.8(2) . .
C2 C1 C6 113.8(2) . .
C3 C2 C1 124.4(2) . .
C3 C2 N2 115.4(2) . .
C1 C2 N2 120.2(2) . .
C2 C3 C4 118.8(2) . .
C5 C4 C3 121.0(2) . .
C5 C4 N3 119.4(2) . .
C3 C4 N3 119.6(2) . .
C6 C5 C4 121.2(2) . .
C5 C6 C7 114.8(2) . .
C5 C6 C1 120.8(2) . .
C7 C6 C1 124.4(2) . .
N1 C7 C6 126.0(2) . .
O11 C8 C9 121.0(2) . .
O11 C8 C13 125.1(2) . .
C9 C8 C13 113.8(2) . .
C10 C9 C8 125.2(2) . .
C10 C9 N5 117.2(2) . .
C8 C9 N5 117.6(2) . .
C9 C10 C11 118.1(2) . .
C10 C11 C12 120.8(2) . .
C10 C11 N6 119.1(2) . .
C12 C11 N6 120.0(2) . .
C11 C12 C13 121.1(2) . .
C12 C13 C8 120.7(2) . .
C12 C13 C14 115.1(2) . .
C8 C13 C14 124.1(2) . .
N4 C14 C13 125.0(2) . .
C17 C15 C16 119.8(2) 2_656 .
C17 C15 N1 123.6(2) 2_656 .
C16 C15 N1 116.63(19) . .
C17 C16 C15 119.46(19) . .
C17 C16 N4 124.4(2) . .
C15 C16 N4 116.1(2) . .
C16 C17 C15 120.6(2) . 2_656
O10 C18 N7 125.3(3) . .
O12 C21 N8 125.0(3) . .
C7 N1 C15 120.28(19) . .
C7 N1 Zn1 125.11(15) . .
C15 N1 Zn1 113.70(14) . .
O3' N2 O2 112.3(8) . .
O2 N2 O3 122.7(3) . .
O3' N2 O2' 122.1(9) . .
O3 N2 O2' 110.3(5) . .
O3' N2 C2 120.8(8) . .
O2 N2 C2 118.8(2) . .
O3 N2 C2 118.4(3) . .
O2' N2 C2 114.3(5) . .
O4 N3 O5 123.1(2) . .
O4 N3 C4 118.4(2) . .
O5 N3 C4 118.4(2) . .
C14 N4 C16 120.5(2) . .
C14 N4 Zn1 125.56(16) . .
C16 N4 Zn1 113.46(15) . .
O9 N5 O8' 111.1(6) . .
O9 N5 O8 127.8(6) . .
O8' N5 O9' 120.2(6) . .
O8 N5 O9' 128.7(7) . .
O9 N5 C9 121.2(4) . .
O8' N5 C9 124.9(6) . .
O8 N5 C9 110.7(6) . .
O9' N5 C9 114.1(4) . .
O6 N6 O7 123.5(2) . .
O6 N6 C11 118.8(2) . .
O7 N6 C11 117.7(2) . .
C18 N7 C19 120.6(3) . .
C18 N7 C20 122.0(3) . .
C19 N7 C20 117.4(3) . .
C21 N8 C23 121.2(3) . .
C21 N8 C22 122.3(4) . .
C23 N8 C22 116.5(4) . .
C1 O1 Zn1 129.26(15) . .
C18 O10 Zn1 123.0(2) . .
C8 O11 Zn1 126.16(15) . .
C21 O12 Zn1 124.9(2) . .
O1T C1T N1T 125.7(6) . .
C1T N1T C3T 120.0(5) . .
C1T N1T C2T 119.7(7) . .
C3T N1T C2T 120.3(7) . .
O1S C1S N1S 124.3(6) . .
C1S N1S C3S 120.0(5) . .
C1S N1S C2S 119.5(6) . .
C3S N1S C2S 120.1(5) . .
O1S' C1S' N1S' 127.7(6) . .
C1S' N1S' C3S' 119.3(5) . .
C1S' N1S' C2S' 119.4(5) . .
C3S' N1S' C2S' 121.3(6) . .
O1W C1W N1W 128.2(4) . .
C1W N1W C2W' 72.8(4) . .
C1W N1W C3W 128.1(4) . .
C2W' N1W C3W 159.1(5) . .
C1W N1W C3W' 159.5(5) . .
C2W' N1W C3W' 127.4(5) . .
C1W N1W C1W' 47.7(3) . .
C2W' N1W C1W' 120.1(5) . .
C3W N1W C1W' 80.7(4) . .
C3W' N1W C1W' 112.5(5) . .
C1W N1W C2W 117.2(4) . .
C3W N1W C2W 114.7(4) . .
C3W' N1W C2W 82.9(5) . .
C1W' N1W C2W 164.5(4) . .
C1W' O1W C1W 57.7(4) . .
O1W C1W' N1W 126.4(6) . .
C1H N1H C3H 125.2(5) . .
C1H N1H C2H 113.9(5) . .
C3H N1H C2H 120.0(6) . .
O1H C1H N1H 131.5(6) . .
C1H' N1H' C3H' 124.6(7) . .
C1H' N1H' C2H' 114.4(6) . .
C3H' N1H' C2H' 119.7(7) . .
O1H' C1H' N1H' 132.0(7) . .

loop_
_geom_bond_atom_site_label_1
_geom_bond_atom_site_label_2
_geom_bond_distance
_geom_bond_site_symmetry_2
Zn1 O11 2.0247(17) .
Zn1 O1 2.0263(18) .
Zn1 N1 2.0911(18) .
Zn1 N4 2.109(2) .
Zn1 O12 2.1136(19) .
Zn1 O10 2.198(2) .
C1 O1 1.260(3) .
C1 C2 1.444(3) .
C1 C6 1.465(3) .
C2 C3 1.371(3) .
C2 N2 1.462(3) .
C3 C4 1.387(3) .
C4 C5 1.386(3) .
C4 N3 1.443(3) .
C5 C6 1.385(3) .
C6 C7 1.448(3) .
C7 N1 1.281(3) .
C8 O11 1.264(3) .
C8 C9 1.443(3) .
C8 C13 1.446(3) .
C9 C10 1.362(4) .
C9 N5 1.471(4) .
C10 C11 1.390(4) .
C11 C12 1.391(3) .
C11 N6 1.438(3) .
C12 C13 1.391(3) .
C13 C14 1.452(3) .
C14 N4 1.283(3) .
C15 C17 1.396(3) 2_656
C15 C16 1.411(3) .
C15 N1 1.415(3) .
C16 C17 1.387(3) .
C16 N4 1.419(3) .
C17 C15 1.396(3) 2_656
C18 O10 1.234(3) .
C18 N7 1.313(4) .
C19 N7 1.446(5) .
C20 N7 1.460(4) .
C21 O12 1.223(3) .
C21 N8 1.315(4) .
N2 O3' 1.152(16) .
N2 O2 1.230(3) .
N2 O3 1.232(5) .
N2 O2' 1.281(11) .
N3 O4 1.231(3) .
N3 O5 1.231(3) .
N5 O9 1.139(8) .
N5 O8' 1.158(11) .
N5 O8 1.297(11) .
N5 O9' 1.361(8) .
N6 O6 1.226(3) .
N6 O7 1.237(3) .
N8 C23 1.445(5) .
N8 C22 1.463(5) .
C1T O1T 1.218(6) .
C1T N1T 1.342(6) .
C2T N1T 1.450(6) .
C3T N1T 1.417(6) .
C1S O1S 1.221(6) .
C1S N1S 1.346(5) .
C2S N1S 1.451(6) .
C3S N1S 1.415(6) .
C1S' O1S' 1.217(6) .
C1S' N1S' 1.342(5) .
C2S' N1S' 1.450(6) .
C3S' N1S' 1.416(6) .
C1W O1W 1.243(5) .
C1W N1W 1.288(5) .
C2W N1W 1.543(5) .
C3W N1W 1.403(6) .
N1W C2W' 1.324(7) .
N1W C3W' 1.443(7) .
N1W C1W' 1.471(6) .
O1W C1W' 1.072(7) .
N1H C1H 1.328(7) .
N1H C3H 1.376(7) .
N1H C2H 1.480(7) .
O1H C1H 1.162(6) .
N1H' C1H' 1.327(7) .
N1H' C3H' 1.375(7) .
N1H' C2H' 1.481(7) .
O1H' C1H' 1.160(6) .

loop_
_geom_torsion_atom_site_label_1
_geom_torsion_atom_site_label_2
_geom_torsion_atom_site_label_3
_geom_torsion_atom_site_label_4
_geom_torsion
_geom_torsion_site_symmetry_1
_geom_torsion_site_symmetry_4
O1 C1 C2 C3 178.0(2) . .
C6 C1 C2 C3 -0.8(3) . .
O1 C1 C2 N2 -2.8(4) . .
C6 C1 C2 N2 178.4(2) . .
C1 C2 C3 C4 0.8(4) . .
N2 C2 C3 C4 -178.5(2) . .
C2 C3 C4 C5 -0.2(4) . .
C2 C3 C4 N3 -179.6(2) . .
C3 C4 C5 C6 -0.3(4) . .
N3 C4 C5 C6 179.1(2) . .
C4 C5 C6 C7 -178.8(2) . .
C4 C5 C6 C1 0.2(4) . .
O1 C1 C6 C5 -178.5(2) . .
C2 C1 C6 C5 0.3(3) . .
O1 C1 C6 C7 0.5(4) . .
C2 C1 C6 C7 179.3(2) . .
C5 C6 C7 N1 178.4(2) . .
C1 C6 C7 N1 -0.6(4) . .
O11 C8 C9 C10 172.0(3) . .
C13 C8 C9 C10 -5.8(4) . .
O11 C8 C9 N5 -7.9(4) . .
C13 C8 C9 N5 174.3(3) . .
C8 C9 C10 C11 4.4(5) . .
N5 C9 C10 C11 -175.6(3) . .
C9 C10 C11 C12 -1.0(4) . .
C9 C10 C11 N6 179.9(3) . .
C10 C11 C12 C13 -0.5(4) . .
N6 C11 C12 C13 178.6(3) . .
C11 C12 C13 C8 -1.1(4) . .
C11 C12 C13 C14 177.0(3) . .
O11 C8 C13 C12 -173.8(3) . .
C9 C8 C13 C12 3.9(4) . .
O11 C8 C13 C14 8.3(5) . .
C9 C8 C13 C14 -174.0(3) . .
C12 C13 C14 N4 -173.6(3) . .
C8 C13 C14 N4 4.4(4) . .
C17 C15 C16 C17 3.5(3) 2_656 .
N1 C15 C16 C17 -175.2(2) . .
C17 C15 C16 N4 -178.3(2) 2_656 .
N1 C15 C16 N4 2.9(3) . .
C15 C16 C17 C15 1.3(3) . 2_656
N4 C16 C17 C15 -176.6(2) . 2_656
C6 C7 N1 C15 -178.2(2) . .
C6 C7 N1 Zn1 -9.9(4) . .
C17 C15 N1 C7 -19.1(3) 2_656 .
C16 C15 N1 C7 159.6(2) . .
C17 C15 N1 Zn1 171.31(18) 2_656 .
C16 C15 N1 Zn1 -10.0(2) . .
O11 Zn1 N1 C7 -148.8(3) . .
O1 Zn1 N1 C7 14.4(2) . .
N4 Zn1 N1 C7 -159.3(2) . .
O12 Zn1 N1 C7 106.6(2) . .
O10 Zn1 N1 C7 -74.1(2) . .
O11 Zn1 N1 C15 20.3(5) . .
O1 Zn1 N1 C15 -176.53(16) . .
N4 Zn1 N1 C15 9.75(15) . .
O12 Zn1 N1 C15 -84.36(15) . .
O10 Zn1 N1 C15 94.90(16) . .
C3 C2 N2 O3' 6.7(8) . .
C1 C2 N2 O3' -172.6(8) . .
C3 C2 N2 O2 152.9(3) . .
C1 C2 N2 O2 -26.4(4) . .
C3 C2 N2 O3 -22.3(4) . .
C1 C2 N2 O3 158.4(3) . .
C3 C2 N2 O2' -154.8(7) . .
C1 C2 N2 O2' 25.9(7) . .
C5 C4 N3 O4 -175.9(2) . .
C3 C4 N3 O4 3.5(4) . .
C5 C4 N3 O5 4.1(4) . .
C3 C4 N3 O5 -176.5(2) . .
C13 C14 N4 C16 174.8(2) . .
C13 C14 N4 Zn1 3.0(4) . .
C17 C16 N4 C14 10.9(4) . .
C15 C16 N4 C14 -167.2(2) . .
C17 C16 N4 Zn1 -176.46(18) . .
C15 C16 N4 Zn1 5.5(2) . .
O11 Zn1 N4 C14 -13.7(2) . .
O1 Zn1 N4 C14 135.8(3) . .
N1 Zn1 N4 C14 164.0(2) . .
O12 Zn1 N4 C14 -106.7(2) . .
O10 Zn1 N4 C14 71.7(2) . .
O11 Zn1 N4 C16 174.04(16) . .
O1 Zn1 N4 C16 -36.4(4) . .
N1 Zn1 N4 C16 -8.23(15) . .
O12 Zn1 N4 C16 81.07(16) . .
O10 Zn1 N4 C16 -100.50(16) . .
C10 C9 N5 O9 151.8(5) . .
C8 C9 N5 O9 -28.2(6) . .
C10 C9 N5 O8' -48.8(8) . .
C8 C9 N5 O8' 131.1(7) . .
C10 C9 N5 O8 -33.7(7) . .
C8 C9 N5 O8 146.2(6) . .
C10 C9 N5 O9' 120.6(4) . .
C8 C9 N5 O9' -59.4(5) . .
C10 C11 N6 O6 -177.6(3) . .
C12 C11 N6 O6 3.3(4) . .
C10 C11 N6 O7 2.7(4) . .
C12 C11 N6 O7 -176.4(3) . .
O10 C18 N7 C19 -6.8(6) . .
O10 C18 N7 C20 176.0(4) . .
O12 C21 N8 C23 1.2(5) . .
O12 C21 N8 C22 -176.7(4) . .
C2 C1 O1 Zn1 -167.71(17) . .
C6 C1 O1 Zn1 10.9(4) . .
O11 Zn1 O1 C1 160.9(2) . .
N1 Zn1 O1 C1 -15.4(2) . .
N4 Zn1 O1 C1 12.2(5) . .
O12 Zn1 O1 C1 -105.5(2) . .
O10 Zn1 O1 C1 75.9(2) . .
N7 C18 O10 Zn1 146.1(3) . .
O11 Zn1 O10 C18 -57.9(2) . .
O1 Zn1 O10 C18 45.0(2) . .
N1 Zn1 O10 C18 134.2(2) . .
N4 Zn1 O10 C18 -147.0(2) . .
O12 Zn1 O10 C18 -73(3) . .
C9 C8 O11 Zn1 155.5(2) . .
C13 C8 O11 Zn1 -27.0(4) . .
O1 Zn1 O11 C8 -147.6(2) . .
N1 Zn1 O11 C8 15.2(5) . .
N4 Zn1 O11 C8 25.5(2) . .
O12 Zn1 O11 C8 119.5(2) . .
O10 Zn1 O11 C8 -60.1(2) . .
N8 C21 O12 Zn1 -174.5(2) . .
O11 Zn1 O12 C21 -17.4(2) . .
O1 Zn1 O12 C21 -120.3(2) . .
N1 Zn1 O12 C21 150.5(2) . .
N4 Zn1 O12 C21 71.6(2) . .
O10 Zn1 O12 C21 -3(3) . .
O1T C1T N1T C3T 3.4(18) . .
O1T C1T N1T C2T -179(2) . .
O1S C1S N1S C3S -4(3) . .
O1S C1S N1S C2S -177.0(17) . .
O1S' C1S' N1S' C3S' 178.2(15) . .
O1S' C1S' N1S' C2S' 1(3) . .
O1W C1W N1W C2W' -170.8(6) . .
O1W C1W N1W C3W 9.8(8) . .
O1W C1W N1W C3W' 17.8(16) . .
O1W C1W N1W C1W' 2.2(5) . .
O1W C1W N1W C2W -174.1(5) . .
N1W C1W O1W C1W' -2.7(6) . .
C1W O1W C1W' N1W 2.3(5) . .
C1W N1W C1W' O1W -2.5(5) . .
C2W' N1W C1W' O1W 5.2(9) . .
C3W N1W C1W' O1W -176.5(7) . .
C3W' N1W C1W' O1W -176.7(7) . .
C2W N1W C1W' O1W 9.7(19) . .
C3H N1H C1H O1H 176.5(9) . .
C2H N1H C1H O1H 7.7(17) . .
C3H' N1H' C1H' O1H' 11(4) . .
C2H' N1H' C1H' O1H' 177.9(15) . .
